data_2310842
loop_
_publ_author_name
'Feikema, Y.D.'
'Vos, A.'

_publ_section_title
;
 The crystal structures of two oxy-acids of iodine. An X-ray diffraction
 study of anhydro-iodic acid, H I3 O8
;
_journal_name_full 'Acta Crystallographica (1,1948-23,1967)'
_journal_page_first 769
_journal_page_last 777
_journal_volume 20
_journal_year 1966
_chemical_formula_sum 'H I3 O8'
_chemical_name_systematic 'H (I3 O8)'
_space_group_IT_number 14
_symmetry_space_group_name_Hall '-P 2yn'
_symmetry_space_group_name_H-M 'P 1 21/n 1'
_cell_angle_alpha 90
_cell_angle_beta 90.1
_cell_angle_gamma 90
_cell_formula_units_Z 4
_cell_length_a 7.548
_cell_length_b 7.68
_cell_length_c 11.4
_cell_volume 660.841
_citation_journal_id_ASTM ACCRA9
_cod_data_source_file Feikema_ACCRA9_1966_974.cif
_cod_data_source_block H1I3O8
_cod_original_cell_volume 660.8414
_cod_original_sg_symbol_Hall '-P 2ybc (x-z,y,z)'
_cod_original_formula_sum 'H1 I3 O8'
_cod_database_code 2310842

loop_
_symmetry_equiv_pos_as_xyz
x,y,z
-x+1/2,y+1/2,-z+1/2
-x,-y,-z
x-1/2,-y-1/2,z-1/2

loop_
_atom_site_label
_atom_site_type_symbol
_atom_site_fract_x
_atom_site_fract_y
_atom_site_fract_z
_atom_site_occupancy
_atom_site_U_iso_or_equiv
O5 O-2 0.1822 0.7453 0.2397 1 0.0
O2 O-2 0.1291 0.4303 0.0872 1 0.0
O8 O-2 0.9797 0.1147 0.2253 1 0.0
O1 O-2 0.4585 0.3023 0.0532 1 0.0
I3 I+5 0.7558 0.0473 0.1915 1 0.0
O4 O-2 0.4406 0.9404 0.1375 1 0.0
I2 I+5 0.3376 0.7362 0.1035 1 0.0
O3 O-2 0.1737 0.8232 0.0076 1 0.0
I1 I+5 0.2415 0.2274 0.0953 1 0.0
O7 O-2 0.8031 0.8411 0.1246 1 0.0
O6 O-2 0.787 0.455 0.1566 1 0.0
